data_7044069
loop_
_publ_author_name
'Sanz, Corey A.'
'McKay, Zach R.'
'Patrick, Brian O.'
'MacLean, Shaun W.C.'
'Hicks, Robin G.'

_publ_section_title
;
 Synthesis and redox reactions of bis(verdazyl) palladium complexes
;
_journal_name_full 'Dalton Trans.'
_journal_paper_doi 10.1039/C7DT02646C
_journal_year 2017
_chemical_formula_sum 'C26 H36 N10 O2 Pd'
_chemical_formula_weight 627.05
_chemical_name_systematic
; 
 ? 
;
_space_group_crystal_system triclinic
_space_group_IT_number 2
_space_group_name_Hall '-P 1'
_space_group_name_H-M_alt 'P -1'
_symmetry_space_group_name_Hall '-P 1'
_symmetry_space_group_name_H-M 'P -1'
_atom_sites_solution_hydrogens geom
_audit_creation_method SHELXL-2012
_audit_update_record
;
2017-07-19 deposited with the CCDC.
2017-08-31 downloaded from the CCDC.
;
_cell_angle_alpha 77.023(2)
_cell_angle_beta 77.476(2)
_cell_angle_gamma 77.674(2)
_cell_formula_units_Z 2
_cell_length_a 9.7686(5)
_cell_length_b 10.5532(5)
_cell_length_c 14.0846(7)
_cell_measurement_reflns_used 9902
_cell_measurement_temperature 100(2)
_cell_measurement_theta_max 30.09
_cell_measurement_theta_min 2.28
_cell_volume 1360.35(12)
_computing_cell_refinement 'Bruker SAINT'
_computing_data_collection 'Bruker APEX2'
_computing_data_reduction 'Bruker SAINT'
_computing_molecular_graphics 'Bruker SHELXTL'
_computing_publication_material 'Bruker SHELXTL'
_computing_structure_refinement 'SHELXL-2012 (Sheldrick, 2012)'
_computing_structure_solution 'SHELXS-97 (Sheldrick 2008)'
_diffrn_ambient_temperature 100(2)
_diffrn_measured_fraction_theta_full 0.999
_diffrn_measured_fraction_theta_max 0.998
_diffrn_measurement_device_type 'Bruker APEX-II CCD'
_diffrn_measurement_method '\f and \w scans'
_diffrn_radiation_type MoK\a
_diffrn_radiation_wavelength 0.71073
_diffrn_reflns_av_R_equivalents 0.0363
_diffrn_reflns_av_unetI/netI 0.0332
_diffrn_reflns_Laue_measured_fraction_full 0.999
_diffrn_reflns_Laue_measured_fraction_max 0.998
_diffrn_reflns_limit_h_max 13
_diffrn_reflns_limit_h_min -12
_diffrn_reflns_limit_k_max 14
_diffrn_reflns_limit_k_min -14
_diffrn_reflns_limit_l_max 19
_diffrn_reflns_limit_l_min -19
_diffrn_reflns_number 38023
_diffrn_reflns_point_group_measured_fraction_full 0.999
_diffrn_reflns_point_group_measured_fraction_max 0.998
_diffrn_reflns_theta_full 25.242
_diffrn_reflns_theta_max 30.099
_diffrn_reflns_theta_min 1.508
_exptl_absorpt_coefficient_mu 0.727
_exptl_absorpt_correction_T_max 0.971
_exptl_absorpt_correction_T_min 0.897
_exptl_absorpt_correction_type multi-scan
_exptl_absorpt_process_details 'SADABS (Bruker, 2012)'
_exptl_crystal_colour red
_exptl_crystal_density_diffrn 1.531
_exptl_crystal_description blade
_exptl_crystal_F_000 648
_exptl_crystal_size_max 0.51
_exptl_crystal_size_mid 0.17
_exptl_crystal_size_min 0.04
_refine_diff_density_max 0.531
_refine_diff_density_min -0.958
_refine_diff_density_rms 0.086
_refine_ls_extinction_method none
_refine_ls_goodness_of_fit_ref 1.051
_refine_ls_hydrogen_treatment constr
_refine_ls_matrix_type full
_refine_ls_number_parameters 363
_refine_ls_number_reflns 7975
_refine_ls_number_restraints 0
_refine_ls_restrained_S_all 1.051
_refine_ls_R_factor_all 0.0398
_refine_ls_R_factor_gt 0.0270
_refine_ls_shift/su_max 0.000
_refine_ls_shift/su_mean 0.000
_refine_ls_structure_factor_coef Fsqd
_refine_ls_weighting_details
; 
 w=1/[\s^2^(Fo^2^)+(0.0170P)^2^+1.4314P] 
 where P=(Fo^2^+2Fc^2^)/3 
;
_refine_ls_weighting_scheme calc
_refine_ls_wR_factor_gt 0.0556
_refine_ls_wR_factor_ref 0.0611
_reflns_Friedel_coverage 0.000
_reflns_number_gt 6432
_reflns_number_total 7975
_reflns_threshold_expression 'I > 2\s(I)'
_cod_data_source_file c7dt02646c2.cif
_cod_data_source_block shelx
_cod_database_code 7044069
_shelx_space_group_comment
; 
The symmetry employed for this shelxl refinement is uniquely defined 
by the following loop, which should always be used as a source of 
symmetry information in preference to the above space-group names. 
They are only intended as comments. 
;
_shelxl_version_number 2012-9

loop_
_space_group_symop_operation_xyz
'x, y, z'
'-x, -y, -z'

loop_
_atom_site_label
_atom_site_type_symbol
_atom_site_fract_x
_atom_site_fract_y
_atom_site_fract_z
_atom_site_U_iso_or_equiv
_atom_site_adp_type
_atom_site_occupancy
_atom_site_site_symmetry_order
_atom_site_calc_flag
_atom_site_refinement_flags_posn
_atom_site_refinement_flags_adp
_atom_site_refinement_flags_occupancy
C1 C 0.19509(19) -0.22678(17) 0.68847(12) 0.0104(3) Uani 1 1 d . . .
C2 C 0.47719(19) -0.25278(17) 0.61903(13) 0.0110(3) Uani 1 1 d . . .
C3 C 0.2581(2) -0.05782(18) 0.75471(13) 0.0127(3) Uani 1 1 d . . .
H3 H 0.1680 -0.0738 0.8014 0.015 Uiso 1 1 calc R U .
C4 C 0.3818(2) -0.1259(2) 0.80852(15) 0.0195(4) Uani 1 1 d . . .
H4A H 0.3857 -0.2217 0.8216 0.029 Uiso 1 1 calc R U .
H4B H 0.3678 -0.0955 0.8713 0.029 Uiso 1 1 calc R U .
H4C H 0.4713 -0.1043 0.7671 0.029 Uiso 1 1 calc R U .
C5 C 0.2539(2) 0.09048(19) 0.72791(15) 0.0197(4) Uani 1 1 d . . .
H5A H 0.3386 0.1097 0.6792 0.029 Uiso 1 1 calc R U .
H5B H 0.2518 0.1246 0.7875 0.029 Uiso 1 1 calc R U .
H5C H 0.1683 0.1329 0.6997 0.029 Uiso 1 1 calc R U .
C6 C 0.2208(2) -0.46538(17) 0.69119(14) 0.0131(3) Uani 1 1 d . . .
H6 H 0.1156 -0.4438 0.7139 0.016 Uiso 1 1 calc R U .
C7 C 0.2834(2) -0.56757(19) 0.77283(14) 0.0173(4) Uani 1 1 d . . .
H7A H 0.3853 -0.5955 0.7501 0.026 Uiso 1 1 calc R U .
H7B H 0.2353 -0.6442 0.7890 0.026 Uiso 1 1 calc R U .
H7C H 0.2697 -0.5287 0.8319 0.026 Uiso 1 1 calc R U .
C8 C 0.2462(2) -0.51911(19) 0.59613(14) 0.0162(4) Uani 1 1 d . . .
H8A H 0.2027 -0.4522 0.5457 0.024 Uiso 1 1 calc R U .
H8B H 0.2033 -0.5986 0.6089 0.024 Uiso 1 1 calc R U .
H8C H 0.3488 -0.5412 0.5725 0.024 Uiso 1 1 calc R U .
C9 C 0.63167(19) -0.25656(17) 0.58857(13) 0.0106(3) Uani 1 1 d . . .
C10 C 0.80628(19) -0.13086(18) 0.50763(13) 0.0124(3) Uani 1 1 d . . .
H10 H 0.8323 -0.0513 0.4677 0.015 Uiso 1 1 calc R U .
C11 C 0.9119(2) -0.23312(19) 0.53814(14) 0.0146(4) Uani 1 1 d . . .
H11 H 1.0088 -0.2222 0.5218 0.018 Uiso 1 1 calc R U .
C12 C 0.8748(2) -0.35138(19) 0.59273(14) 0.0151(4) Uani 1 1 d . . .
H12 H 0.9461 -0.4231 0.6128 0.018 Uiso 1 1 calc R U .
C13 C 0.7326(2) -0.36361(18) 0.61755(13) 0.0133(3) Uani 1 1 d . . .
H13 H 0.7049 -0.4443 0.6539 0.016 Uiso 1 1 calc R U .
C14 C 0.82360(19) -0.65833(17) 0.78149(13) 0.0104(3) Uani 1 1 d . . .
C15 C 0.58310(19) -0.71892(17) 0.90335(12) 0.0097(3) Uani 1 1 d . . .
C16 C 0.89903(19) -0.67556(18) 0.93586(13) 0.0125(3) Uani 1 1 d . . .
H16 H 0.9905 -0.6511 0.8956 0.015 Uiso 1 1 calc R U .
C17 C 0.8680(2) -0.61604(19) 1.02819(14) 0.0162(4) Uani 1 1 d . . .
H17A H 0.8596 -0.5199 1.0094 0.024 Uiso 1 1 calc R U .
H17B H 0.9457 -0.6514 1.0658 0.024 Uiso 1 1 calc R U .
H17C H 0.7785 -0.6384 1.0692 0.024 Uiso 1 1 calc R U .
C18 C 0.9187(2) -0.82615(19) 0.96047(15) 0.0185(4) Uani 1 1 d . . .
H18A H 0.8300 -0.8532 0.9992 0.028 Uiso 1 1 calc R U .
H18B H 0.9955 -0.8607 0.9990 0.028 Uiso 1 1 calc R U .
H18C H 0.9433 -0.8612 0.8990 0.028 Uiso 1 1 calc R U .
C19 C 0.7634(2) -0.76686(18) 0.66290(13) 0.0137(3) Uani 1 1 d . . .
H19 H 0.8356 -0.7168 0.6172 0.016 Uiso 1 1 calc R U .
C20 C 0.6310(2) -0.7368(2) 0.61636(15) 0.0230(4) Uani 1 1 d . . .
H20A H 0.5597 -0.7874 0.6586 0.035 Uiso 1 1 calc R U .
H20B H 0.6556 -0.7615 0.5509 0.035 Uiso 1 1 calc R U .
H20C H 0.5922 -0.6423 0.6095 0.035 Uiso 1 1 calc R U .
C21 C 0.8289(3) -0.9127(2) 0.67720(16) 0.0250(5) Uani 1 1 d . . .
H21A H 0.9145 -0.9269 0.7065 0.037 Uiso 1 1 calc R U .
H21B H 0.8545 -0.9409 0.6130 0.037 Uiso 1 1 calc R U .
H21C H 0.7599 -0.9643 0.7213 0.037 Uiso 1 1 calc R U .
C22 C 0.45328(18) -0.74733(17) 0.97460(12) 0.0094(3) Uani 1 1 d . . .
C23 C 0.28895(19) -0.68084(18) 1.10845(13) 0.0119(3) Uani 1 1 d . . .
H23 H 0.2521 -0.6185 1.1509 0.014 Uiso 1 1 calc R U .
C24 C 0.2263(2) -0.79108(18) 1.12307(14) 0.0142(4) Uani 1 1 d . . .
H24 H 0.1499 -0.8063 1.1765 0.017 Uiso 1 1 calc R U .
C25 C 0.2771(2) -0.87923(18) 1.05831(14) 0.0149(4) Uani 1 1 d . . .
H25 H 0.2345 -0.9547 1.0663 0.018 Uiso 1 1 calc R U .
C26 C 0.3904(2) -0.85619(18) 0.98208(13) 0.0131(3) Uani 1 1 d . . .
H26 H 0.4244 -0.9138 0.9358 0.016 Uiso 1 1 calc R U .
N1 N 0.27940(16) -0.34280(15) 0.67270(12) 0.0129(3) Uani 1 1 d . . .
N2 N 0.42957(16) -0.36247(15) 0.65546(12) 0.0131(3) Uani 1 1 d . . .
N3 N 0.40000(16) -0.13005(15) 0.60468(11) 0.0119(3) Uani 1 1 d . . .
N4 N 0.26251(16) -0.11401(15) 0.66495(11) 0.0101(3) Uani 1 1 d . . .
N5 N 0.66797(16) -0.14184(15) 0.53339(11) 0.0103(3) Uani 1 1 d . . .
N6 N 0.73147(16) -0.72081(15) 0.75745(11) 0.0120(3) Uani 1 1 d . . .
N7 N 0.62273(16) -0.77665(15) 0.82741(11) 0.0115(3) Uani 1 1 d . . .
N8 N 0.64457(16) -0.63030(15) 0.92712(11) 0.0106(3) Uani 1 1 d . . .
N9 N 0.78504(16) -0.61859(14) 0.87438(11) 0.0097(3) Uani 1 1 d . . .
N10 N 0.40086(16) -0.65958(14) 1.03558(10) 0.0090(3) Uani 1 1 d . . .
O1 O 0.06726(14) -0.21568(13) 0.72141(10) 0.0165(3) Uani 1 1 d . . .
O2 O 0.93524(14) -0.63615(13) 0.72697(9) 0.0150(3) Uani 1 1 d . . .
Pd1 Pd 0.5000 0.0000 0.5000 0.00805(4) Uani 1 2 d S . P
Pd2 Pd 0.5000 -0.5000 1.0000 0.00722(4) Uani 1 2 d S . P

loop_
_atom_site_aniso_label
_atom_site_aniso_U_11
_atom_site_aniso_U_22
_atom_site_aniso_U_33
_atom_site_aniso_U_23
_atom_site_aniso_U_13
_atom_site_aniso_U_12
C1 0.0106(8) 0.0111(8) 0.0093(7) -0.0014(6) -0.0012(6) -0.0028(7)
C2 0.0091(8) 0.0116(8) 0.0109(8) -0.0008(6) -0.0011(6) -0.0009(7)
C3 0.0145(9) 0.0126(8) 0.0110(8) -0.0033(6) 0.0003(7) -0.0036(7)
C4 0.0225(11) 0.0210(10) 0.0167(9) -0.0018(8) -0.0084(8) -0.0044(8)
C5 0.0257(11) 0.0135(9) 0.0210(10) -0.0059(7) -0.0030(8) -0.0042(8)
C6 0.0114(9) 0.0102(8) 0.0177(9) -0.0028(7) 0.0002(7) -0.0048(7)
C7 0.0242(11) 0.0128(9) 0.0146(9) -0.0021(7) -0.0007(8) -0.0055(8)
C8 0.0162(9) 0.0172(9) 0.0161(9) -0.0033(7) -0.0024(7) -0.0054(8)
C9 0.0085(8) 0.0117(8) 0.0113(8) -0.0019(6) -0.0012(6) -0.0019(7)
C10 0.0109(9) 0.0134(8) 0.0125(8) -0.0011(7) -0.0010(7) -0.0037(7)
C11 0.0090(8) 0.0173(9) 0.0161(9) -0.0008(7) -0.0009(7) -0.0027(7)
C12 0.0090(9) 0.0167(9) 0.0167(9) -0.0008(7) -0.0020(7) 0.0010(7)
C13 0.0129(9) 0.0109(8) 0.0143(8) 0.0006(6) -0.0020(7) -0.0021(7)
C14 0.0115(8) 0.0066(7) 0.0110(8) 0.0000(6) -0.0017(6) 0.0012(6)
C15 0.0096(8) 0.0078(7) 0.0108(8) -0.0008(6) -0.0011(6) -0.0011(6)
C16 0.0087(8) 0.0133(8) 0.0150(8) -0.0023(7) -0.0023(7) -0.0013(7)
C17 0.0160(9) 0.0178(9) 0.0163(9) -0.0038(7) -0.0048(7) -0.0033(8)
C18 0.0190(10) 0.0137(9) 0.0215(9) -0.0020(7) -0.0076(8) 0.0021(8)
C19 0.0175(9) 0.0145(9) 0.0088(8) -0.0043(6) 0.0007(7) -0.0031(7)
C20 0.0227(11) 0.0357(12) 0.0133(9) -0.0053(8) -0.0033(8) -0.0099(9)
C21 0.0323(12) 0.0183(10) 0.0211(10) -0.0085(8) 0.0040(9) -0.0011(9)
C22 0.0075(8) 0.0090(8) 0.0107(7) -0.0001(6) -0.0023(6) -0.0002(6)
C23 0.0104(8) 0.0114(8) 0.0120(8) -0.0016(6) 0.0004(6) -0.0009(7)
C24 0.0101(9) 0.0124(8) 0.0166(9) 0.0011(7) 0.0020(7) -0.0028(7)
C25 0.0113(9) 0.0117(8) 0.0210(9) -0.0017(7) -0.0006(7) -0.0044(7)
C26 0.0128(9) 0.0110(8) 0.0157(8) -0.0029(7) -0.0021(7) -0.0025(7)
N1 0.0079(7) 0.0089(7) 0.0205(8) -0.0012(6) 0.0003(6) -0.0026(6)
N2 0.0070(7) 0.0117(7) 0.0184(8) -0.0009(6) 0.0000(6) -0.0015(6)
N3 0.0077(7) 0.0107(7) 0.0131(7) 0.0012(6) 0.0031(6) -0.0011(6)
N4 0.0082(7) 0.0109(7) 0.0100(7) -0.0015(5) 0.0015(5) -0.0029(6)
N5 0.0093(7) 0.0105(7) 0.0105(7) -0.0015(5) -0.0017(5) -0.0011(6)
N6 0.0122(8) 0.0147(7) 0.0086(7) -0.0043(6) 0.0039(6) -0.0051(6)
N7 0.0109(7) 0.0125(7) 0.0106(7) -0.0018(6) 0.0012(6) -0.0048(6)
N8 0.0061(7) 0.0118(7) 0.0136(7) -0.0050(6) 0.0023(5) -0.0022(6)
N9 0.0065(7) 0.0104(7) 0.0111(7) -0.0021(5) 0.0006(5) -0.0010(6)
N10 0.0081(7) 0.0084(7) 0.0096(6) -0.0009(5) 0.0001(5) -0.0017(5)
O1 0.0100(6) 0.0148(6) 0.0233(7) -0.0055(5) 0.0032(5) -0.0035(5)
O2 0.0121(6) 0.0169(7) 0.0142(6) -0.0023(5) 0.0031(5) -0.0047(5)
Pd1 0.00645(9) 0.00766(9) 0.00875(8) -0.00003(6) -0.00013(7) -0.00127(7)
Pd2 0.00593(9) 0.00709(9) 0.00799(8) -0.00198(6) 0.00090(6) -0.00130(7)

loop_
_atom_type_symbol
_atom_type_description
_atom_type_scat_dispersion_real
_atom_type_scat_dispersion_imag
_atom_type_scat_source
C C 0.0033 0.0016 'International Tables Vol C Tables 4.2.6.8 and 6.1.1.4'
H H 0.0000 0.0000 'International Tables Vol C Tables 4.2.6.8 and 6.1.1.4'
N N 0.0061 0.0033 'International Tables Vol C Tables 4.2.6.8 and 6.1.1.4'
O O 0.0106 0.0060 'International Tables Vol C Tables 4.2.6.8 and 6.1.1.4'
Pd Pd -0.9988 1.0072 'International Tables Vol C Tables 4.2.6.8 and 6.1.1.4'

loop_
_geom_angle_atom_site_label_1
_geom_angle_atom_site_label_2
_geom_angle_atom_site_label_3
_geom_angle
_geom_angle_site_symmetry_1
_geom_angle_site_symmetry_3
O1 C1 N1 123.58(16) . .
O1 C1 N4 119.83(16) . .
N1 C1 N4 116.59(15) . .
N2 C2 N3 127.19(17) . .
N2 C2 C9 119.08(16) . .
N3 C2 C9 113.72(15) . .
N4 C3 C5 111.05(15) . .
N4 C3 C4 112.05(15) . .
C5 C3 C4 110.95(16) . .
N4 C3 H3 107.5 . .
C5 C3 H3 107.5 . .
C4 C3 H3 107.5 . .
C3 C4 H4A 109.5 . .
C3 C4 H4B 109.5 . .
H4A C4 H4B 109.5 . .
C3 C4 H4C 109.5 . .
H4A C4 H4C 109.5 . .
H4B C4 H4C 109.5 . .
C3 C5 H5A 109.5 . .
C3 C5 H5B 109.5 . .
H5A C5 H5B 109.5 . .
C3 C5 H5C 109.5 . .
H5A C5 H5C 109.5 . .
H5B C5 H5C 109.5 . .
N1 C6 C8 110.37(15) . .
N1 C6 C7 110.92(15) . .
C8 C6 C7 111.38(16) . .
N1 C6 H6 108.0 . .
C8 C6 H6 108.0 . .
C7 C6 H6 108.0 . .
C6 C7 H7A 109.5 . .
C6 C7 H7B 109.5 . .
H7A C7 H7B 109.5 . .
C6 C7 H7C 109.5 . .
H7A C7 H7C 109.5 . .
H7B C7 H7C 109.5 . .
C6 C8 H8A 109.5 . .
C6 C8 H8B 109.5 . .
H8A C8 H8B 109.5 . .
C6 C8 H8C 109.5 . .
H8A C8 H8C 109.5 . .
H8B C8 H8C 109.5 . .
N5 C9 C13 122.03(17) . .
N5 C9 C2 113.98(15) . .
C13 C9 C2 123.89(16) . .
N5 C10 C11 121.41(17) . .
N5 C10 H10 119.3 . .
C11 C10 H10 119.3 . .
C12 C11 C10 119.40(17) . .
C12 C11 H11 120.3 . .
C10 C11 H11 120.3 . .
C13 C12 C11 119.15(17) . .
C13 C12 H12 120.4 . .
C11 C12 H12 120.4 . .
C9 C13 C12 118.86(17) . .
C9 C13 H13 120.6 . .
C12 C13 H13 120.6 . .
O2 C14 N6 123.12(16) . .
O2 C14 N9 120.21(16) . .
N6 C14 N9 116.68(15) . .
N7 C15 N8 128.15(16) . .
N7 C15 C22 119.03(15) . .
N8 C15 C22 112.80(15) . .
N9 C16 C17 110.69(15) . .
N9 C16 C18 111.27(14) . .
C17 C16 C18 111.85(15) . .
N9 C16 H16 107.6 . .
C17 C16 H16 107.6 . .
C18 C16 H16 107.6 . .
C16 C17 H17A 109.5 . .
C16 C17 H17B 109.5 . .
H17A C17 H17B 109.5 . .
C16 C17 H17C 109.5 . .
H17A C17 H17C 109.5 . .
H17B C17 H17C 109.5 . .
C16 C18 H18A 109.5 . .
C16 C18 H18B 109.5 . .
H18A C18 H18B 109.5 . .
C16 C18 H18C 109.5 . .
H18A C18 H18C 109.5 . .
H18B C18 H18C 109.5 . .
N6 C19 C20 110.41(16) . .
N6 C19 C21 110.39(15) . .
C20 C19 C21 112.53(17) . .
N6 C19 H19 107.8 . .
C20 C19 H19 107.8 . .
C21 C19 H19 107.8 . .
C19 C20 H20A 109.5 . .
C19 C20 H20B 109.5 . .
H20A C20 H20B 109.5 . .
C19 C20 H20C 109.5 . .
H20A C20 H20C 109.5 . .
H20B C20 H20C 109.5 . .
C19 C21 H21A 109.5 . .
C19 C21 H21B 109.5 . .
H21A C21 H21B 109.5 . .
C19 C21 H21C 109.5 . .
H21A C21 H21C 109.5 . .
H21B C21 H21C 109.5 . .
N10 C22 C26 121.55(16) . .
N10 C22 C15 114.26(15) . .
C26 C22 C15 124.16(16) . .
N10 C23 C24 121.69(17) . .
N10 C23 H23 119.2 . .
C24 C23 H23 119.2 . .
C23 C24 C25 118.87(17) . .
C23 C24 H24 120.6 . .
C25 C24 H24 120.6 . .
C26 C25 C24 119.51(17) . .
C26 C25 H25 120.2 . .
C24 C25 H25 120.2 . .
C25 C26 C22 118.73(17) . .
C25 C26 H26 120.6 . .
C22 C26 H26 120.6 . .
C1 N1 N2 123.61(14) . .
C1 N1 C6 121.50(15) . .
N2 N1 C6 113.92(14) . .
C2 N2 N1 111.88(15) . .
C2 N3 N4 115.32(14) . .
C2 N3 Pd1 113.80(12) . .
N4 N3 Pd1 130.87(11) . .
C1 N4 N3 114.82(14) . .
C1 N4 C3 112.25(13) . .
N3 N4 C3 113.27(14) . .
C10 N5 C9 119.07(15) . .
C10 N5 Pd1 126.53(12) . .
C9 N5 Pd1 114.39(12) . .
C14 N6 N7 123.43(14) . .
C14 N6 C19 120.48(15) . .
N7 N6 C19 114.02(14) . .
C15 N7 N6 111.82(14) . .
C15 N8 N9 115.79(14) . .
C15 N8 Pd2 112.05(12) . .
N9 N8 Pd2 129.25(11) . .
C14 N9 N8 116.75(14) . .
C14 N9 C16 111.01(14) . .
N8 N9 C16 113.86(13) . .
C23 N10 C22 119.49(15) . .
C23 N10 Pd2 126.87(12) . .
C22 N10 Pd2 113.57(11) . .
N3 Pd1 N3 180.0 . 2_656
N3 Pd1 N5 79.27(6) . .
N3 Pd1 N5 100.73(6) 2_656 .
N3 Pd1 N5 100.73(6) . 2_656
N3 Pd1 N5 79.27(6) 2_656 2_656
N5 Pd1 N5 180.00(8) . 2_656
N8 Pd2 N8 180.00(8) . 2_647
N8 Pd2 N10 101.36(6) . 2_647
N8 Pd2 N10 78.64(6) 2_647 2_647
N8 Pd2 N10 78.64(6) . .
N8 Pd2 N10 101.36(6) 2_647 .
N10 Pd2 N10 180.0 2_647 .

loop_
_geom_bond_atom_site_label_1
_geom_bond_atom_site_label_2
_geom_bond_distance
_geom_bond_site_symmetry_2
C1 O1 1.224(2) .
C1 N1 1.356(2) .
C1 N4 1.422(2) .
C2 N2 1.296(2) .
C2 N3 1.348(2) .
C2 C9 1.471(2) .
C3 N4 1.501(2) .
C3 C5 1.519(3) .
C3 C4 1.527(3) .
C3 H3 1.0000 .
C4 H4A 0.9800 .
C4 H4B 0.9800 .
C4 H4C 0.9800 .
C5 H5A 0.9800 .
C5 H5B 0.9800 .
C5 H5C 0.9800 .
C6 N1 1.473(2) .
C6 C8 1.521(3) .
C6 C7 1.525(3) .
C6 H6 1.0000 .
C7 H7A 0.9800 .
C7 H7B 0.9800 .
C7 H7C 0.9800 .
C8 H8A 0.9800 .
C8 H8B 0.9800 .
C8 H8C 0.9800 .
C9 N5 1.355(2) .
C9 C13 1.381(2) .
C10 N5 1.344(2) .
C10 C11 1.386(3) .
C10 H10 0.9500 .
C11 C12 1.386(3) .
C11 H11 0.9500 .
C12 C13 1.383(3) .
C12 H12 0.9500 .
C13 H13 0.9500 .
C14 O2 1.224(2) .
C14 N6 1.358(2) .
C14 N9 1.412(2) .
C15 N7 1.295(2) .
C15 N8 1.347(2) .
C15 C22 1.477(2) .
C16 N9 1.500(2) .
C16 C17 1.514(3) .
C16 C18 1.528(3) .
C16 H16 1.0000 .
C17 H17A 0.9800 .
C17 H17B 0.9800 .
C17 H17C 0.9800 .
C18 H18A 0.9800 .
C18 H18B 0.9800 .
C18 H18C 0.9800 .
C19 N6 1.467(2) .
C19 C20 1.518(3) .
C19 C21 1.522(3) .
C19 H19 1.0000 .
C20 H20A 0.9800 .
C20 H20B 0.9800 .
C20 H20C 0.9800 .
C21 H21A 0.9800 .
C21 H21B 0.9800 .
C21 H21C 0.9800 .
C22 N10 1.350(2) .
C22 C26 1.388(2) .
C23 N10 1.347(2) .
C23 C24 1.383(2) .
C23 H23 0.9500 .
C24 C25 1.390(3) .
C24 H24 0.9500 .
C25 C26 1.385(3) .
C25 H25 0.9500 .
C26 H26 0.9500 .
N1 N2 1.411(2) .
N3 N4 1.423(2) .
N3 Pd1 2.0126(14) .
N5 Pd1 2.0308(15) .
N6 N7 1.414(2) .
N8 N9 1.428(2) .
N8 Pd2 2.0286(15) .
N10 Pd2 2.0328(14) .
Pd1 N3 2.0126(15) 2_656
Pd1 N5 2.0308(15) 2_656
Pd2 N8 2.0286(15) 2_647
Pd2 N10 2.0327(14) 2_647

loop_
_geom_torsion_atom_site_label_1
_geom_torsion_atom_site_label_2
_geom_torsion_atom_site_label_3
_geom_torsion_atom_site_label_4
_geom_torsion
N2 C2 C9 N5 167.06(16)
N3 C2 C9 N5 -12.9(2)
N2 C2 C9 C13 -16.6(3)
N3 C2 C9 C13 163.50(17)
N5 C10 C11 C12 2.9(3)
C10 C11 C12 C13 -1.5(3)
N5 C9 C13 C12 2.6(3)
C2 C9 C13 C12 -173.49(17)
C11 C12 C13 C9 -1.1(3)
N7 C15 C22 N10 -163.86(16)
N8 C15 C22 N10 14.9(2)
N7 C15 C22 C26 18.0(3)
N8 C15 C22 C26 -163.26(17)
N10 C23 C24 C25 -2.5(3)
C23 C24 C25 C26 1.2(3)
C24 C25 C26 C22 2.1(3)
N10 C22 C26 C25 -4.4(3)
C15 C22 C26 C25 173.65(17)
O1 C1 N1 N2 -165.81(17)
N4 C1 N1 N2 14.0(2)
O1 C1 N1 C6 2.3(3)
N4 C1 N1 C6 -177.96(15)
C8 C6 N1 C1 119.09(18)
C7 C6 N1 C1 -116.97(18)
C8 C6 N1 N2 -71.77(19)
C7 C6 N1 N2 52.2(2)
N3 C2 N2 N1 5.1(3)
C9 C2 N2 N1 -174.82(15)
C1 N1 N2 C2 -24.9(2)
C6 N1 N2 C2 166.19(15)
N2 C2 N3 N4 23.3(3)
C9 C2 N3 N4 -156.79(14)
N2 C2 N3 Pd1 -156.42(15)
C9 C2 N3 Pd1 23.51(19)
O1 C1 N4 N3 -164.64(15)
N1 C1 N4 N3 15.6(2)
O1 C1 N4 C3 64.1(2)
N1 C1 N4 C3 -115.71(17)
C2 N3 N4 C1 -32.9(2)
Pd1 N3 N4 C1 146.77(13)
C2 N3 N4 C3 97.91(18)
Pd1 N3 N4 C3 -82.46(18)
C5 C3 N4 C1 -149.48(16)
C4 C3 N4 C1 85.81(18)
C5 C3 N4 N3 78.48(19)
C4 C3 N4 N3 -46.23(19)
C11 C10 N5 C9 -1.5(3)
C11 C10 N5 Pd1 177.38(13)
C13 C9 N5 C10 -1.3(3)
C2 C9 N5 C10 175.13(15)
C13 C9 N5 Pd1 179.71(14)
C2 C9 N5 Pd1 -3.84(19)
O2 C14 N6 N7 163.31(17)
N9 C14 N6 N7 -16.7(2)
O2 C14 N6 C19 0.6(3)
N9 C14 N6 C19 -179.36(15)
C20 C19 N6 C14 -137.61(18)
C21 C19 N6 C14 97.3(2)
C20 C19 N6 N7 58.2(2)
C21 C19 N6 N7 -66.9(2)
N8 C15 N7 N6 -9.8(3)
C22 C15 N7 N6 168.77(15)
C14 N6 N7 C15 26.1(2)
C19 N6 N7 C15 -170.18(15)
N7 C15 N8 N9 -14.0(3)
C22 C15 N8 N9 167.35(14)
N7 C15 N8 Pd2 148.50(16)
C22 C15 N8 Pd2 -30.12(17)
O2 C14 N9 N8 171.05(15)
N6 C14 N9 N8 -8.9(2)
O2 C14 N9 C16 -56.2(2)
N6 C14 N9 C16 123.80(16)
C15 N8 N9 C14 23.4(2)
Pd2 N8 N9 C14 -135.58(13)
C15 N8 N9 C16 -108.07(17)
Pd2 N8 N9 C16 92.98(16)
C17 C16 N9 C14 171.18(15)
C18 C16 N9 C14 -63.79(19)
C17 C16 N9 N8 -54.63(19)
C18 C16 N9 N8 70.40(19)
C24 C23 N10 C22 0.4(3)
C24 C23 N10 Pd2 177.19(13)
C26 C22 N10 C23 3.1(2)
C15 C22 N10 C23 -175.09(15)
C26 C22 N10 Pd2 -174.08(13)
C15 C22 N10 Pd2 7.72(18)
